data_2231808
loop_
_publ_author_name
'Liu, Dong'

_publ_section_title
;
 Diiodidobis{4-[2-(2-methylphenyl)ethenyl]pyridine-\k<i>N</i>}cadmium
;
_journal_coeditor_code BQ2302
_journal_issue 10
_journal_name_full 'Acta Crystallographica Section E'
_journal_page_first m1407
_journal_paper_doi 10.1107/S1600536811037573
_journal_volume 67
_journal_year 2011
_chemical_formula_iupac '[Cd I2 (C14 H13 N)2]'
_chemical_formula_moiety 'C28 H26 Cd I2 N2'
_chemical_formula_sum 'C28 H26 Cd I2 N2'
_chemical_formula_weight 756.72
_chemical_name_systematic
;
Diiodidobis{4-[2-(2-methylphenyl)ethenyl]pyridine-\k<i>N</i>}cadmium
;
_space_group_IT_number 15
_symmetry_cell_setting monoclinic
_symmetry_space_group_name_Hall '-C 2yc'
_symmetry_space_group_name_H-M 'C 1 2/c 1'
_atom_sites_solution_hydrogens geom
_atom_sites_solution_primary direct
_atom_sites_solution_secondary difmap
_audit_creation_method SHELXL-97
_cell_angle_alpha 90.00
_cell_angle_beta 120.67(3)
_cell_angle_gamma 90.00
_cell_formula_units_Z 4
_cell_length_a 26.739(5)
_cell_length_b 7.3613(15)
_cell_length_c 16.072(3)
_cell_measurement_reflns_used 6049
_cell_measurement_temperature 223(2)
_cell_measurement_theta_max 27.4932
_cell_measurement_theta_min 3.0463
_cell_volume 2721.0(12)
_computing_cell_refinement 'CrystalClear (Rigaku, 2001)'
_computing_data_collection 'CrystalClear (Rigaku, 2001)'
_computing_data_reduction 'CrystalStructure (Rigaku/MSC, 2004)'
_computing_molecular_graphics 'SHELXTL (Sheldrick, 2008)'
_computing_publication_material 'SHELXTL (Sheldrick, 2008) and PLATON (Spek, 2009)'
_computing_structure_refinement 'SHELXTL (Sheldrick, 2008)'
_computing_structure_solution 'SHELXTL (Sheldrick, 2008)'
_diffrn_ambient_temperature 223(2)
_diffrn_measured_fraction_theta_full 0.994
_diffrn_measured_fraction_theta_max 0.994
_diffrn_measurement_device_type 'Rigaku MercuryCCD area-detector'
_diffrn_measurement_method \w
_diffrn_radiation_monochromator graphite
_diffrn_radiation_source 'fine-focus sealed tube'
_diffrn_radiation_type MoK\a
_diffrn_radiation_wavelength 0.71073
_diffrn_reflns_av_R_equivalents 0.0512
_diffrn_reflns_av_sigmaI/netI 0.0579
_diffrn_reflns_limit_h_max 31
_diffrn_reflns_limit_h_min -33
_diffrn_reflns_limit_k_max 6
_diffrn_reflns_limit_k_min -9
_diffrn_reflns_limit_l_max 20
_diffrn_reflns_limit_l_min -20
_diffrn_reflns_number 11814
_diffrn_reflns_theta_full 27.50
_diffrn_reflns_theta_max 27.50
_diffrn_reflns_theta_min 3.25
_diffrn_standards_decay_% 0
_diffrn_standards_interval_count 0
_diffrn_standards_interval_time 0
_diffrn_standards_number 0
_exptl_absorpt_coefficient_mu 3.090
_exptl_absorpt_correction_T_max 0.4522
_exptl_absorpt_correction_T_min 0.3540
_exptl_absorpt_correction_type multi-scan
_exptl_absorpt_process_details '(REQAB; Jacobson, 1998)'
_exptl_crystal_colour yellow
_exptl_crystal_density_diffrn 1.847
_exptl_crystal_density_method 'not measured'
_exptl_crystal_description block
_exptl_crystal_F_000 1448
_exptl_crystal_size_max 0.35
_exptl_crystal_size_mid 0.30
_exptl_crystal_size_min 0.25
_refine_diff_density_max 0.919
_refine_diff_density_min -0.573
_refine_ls_extinction_method none
_refine_ls_goodness_of_fit_ref 0.830
_refine_ls_hydrogen_treatment constr
_refine_ls_matrix_type full
_refine_ls_number_parameters 151
_refine_ls_number_reflns 3106
_refine_ls_number_restraints 0
_refine_ls_restrained_S_all 0.830
_refine_ls_R_factor_all 0.0448
_refine_ls_R_factor_gt 0.0289
_refine_ls_shift/su_max 0.001
_refine_ls_shift/su_mean 0.000
_refine_ls_structure_factor_coef Fsqd
_refine_ls_weighting_details 'calc w=1/[\s^2^(Fo^2^)+(0.0229P)^2^+0.0000P] where P=(Fo^2^+2Fc^2^)/3'
_refine_ls_weighting_scheme calc
_refine_ls_wR_factor_gt 0.0556
_refine_ls_wR_factor_ref 0.0582
_reflns_number_gt 2204
_reflns_number_total 3106
_reflns_threshold_expression I>2sigma(I)
_cod_data_source_file bq2302.cif
_cod_data_source_block I
_cod_original_sg_symbol_H-M 'C 2/c'
_cod_database_code 2231808
_cod_database_fobs_code 2231808

loop_
_symmetry_equiv_pos_as_xyz
'x, y, z'
'-x, y, -z+1/2'
'x+1/2, y+1/2, z'
'-x+1/2, y+1/2, -z+1/2'
'-x, -y, -z'
'x, -y, z-1/2'
'-x+1/2, -y+1/2, -z'
'x+1/2, -y+1/2, z-1/2'

loop_
_atom_site_type_symbol
_atom_site_label
_atom_site_fract_x
_atom_site_fract_y
_atom_site_fract_z
_atom_site_U_iso_or_equiv
_atom_site_adp_type
_atom_site_calc_flag
_atom_site_refinement_flags
_atom_site_occupancy
_atom_site_symmetry_multiplicity
Cd Cd1 0.0000 1.22721(5) 0.7500 0.03840(11) Uani d S 1 2
I I1 0.053615(12) 1.38570(3) 0.66568(2) 0.05147(10) Uani d . 1 1
N N1 0.06294(12) 1.0045(4) 0.8449(2) 0.0370(7) Uani d . 1 1
C C1 0.04379(17) 0.8800(5) 0.8835(3) 0.0472(10) Uani d . 1 1
H H1 0.0067 0.8965 0.8753 0.057 Uiso calc R 1 1
C C2 0.07507(16) 0.7311(5) 0.9338(3) 0.0427(9) Uani d . 1 1
H H2 0.0594 0.6495 0.9595 0.051 Uiso calc R 1 1
C C3 0.12992(16) 0.6994(4) 0.9473(3) 0.0387(8) Uani d . 1 1
C C4 0.14992(16) 0.8297(5) 0.9084(3) 0.0462(10) Uani d . 1 1
H H4 0.1870 0.8169 0.9161 0.055 Uiso calc R 1 1
C C5 0.11640(16) 0.9759(5) 0.8594(3) 0.0447(9) Uani d . 1 1
H H5 0.1315 1.0611 0.8345 0.054 Uiso calc R 1 1
C C6 0.16459(16) 0.5436(5) 0.9986(3) 0.0442(9) Uani d . 1 1
H H6 0.2028 0.5398 1.0102 0.053 Uiso calc R 1 1
C C7 0.14763(16) 0.4041(4) 1.0314(3) 0.0386(8) Uani d . 1 1
H H7 0.1096 0.4109 1.0206 0.046 Uiso calc R 1 1
C C8 0.18089(16) 0.2417(4) 1.0822(2) 0.0383(8) Uani d . 1 1
C C9 0.23779(17) 0.2147(5) 1.1024(3) 0.0468(9) Uani d . 1 1
H H9 0.2551 0.3034 1.0831 0.056 Uiso calc R 1 1
C C10 0.26921(18) 0.0622(6) 1.1497(3) 0.0553(11) Uani d . 1 1
H H10 0.3074 0.0467 1.1626 0.066 Uiso calc R 1 1
C C11 0.2436(2) -0.0677(5) 1.1780(3) 0.0577(11) Uani d . 1 1
H H11 0.2644 -0.1731 1.2100 0.069 Uiso calc R 1 1
C C12 0.18815(18) -0.0439(5) 1.1597(3) 0.0491(10) Uani d . 1 1
H H12 0.1716 -0.1337 1.1798 0.059 Uiso calc R 1 1
C C13 0.15574(16) 0.1084(4) 1.1126(3) 0.0386(8) Uani d . 1 1
C C14 0.09544(18) 0.1297(5) 1.0972(3) 0.0544(11) Uani d . 1 1
H H14A 0.0833 0.0160 1.1121 0.082 Uiso calc R 1 1
H H14B 0.0685 0.1622 1.0304 0.082 Uiso calc R 1 1
H H14C 0.0957 0.2244 1.1394 0.082 Uiso calc R 1 1

loop_
_atom_site_aniso_label
_atom_site_aniso_U_11
_atom_site_aniso_U_22
_atom_site_aniso_U_33
_atom_site_aniso_U_12
_atom_site_aniso_U_13
_atom_site_aniso_U_23
Cd1 0.0410(2) 0.03176(19) 0.0471(3) 0.000 0.0258(2) 0.000
I1 0.05478(19) 0.04516(15) 0.0666(2) 0.00138(12) 0.03979(17) 0.01120(12)
N1 0.0339(17) 0.0353(16) 0.0432(18) -0.0012(13) 0.0207(16) 0.0020(13)
C1 0.042(2) 0.048(2) 0.063(3) 0.0021(18) 0.035(2) 0.0091(19)
C2 0.044(2) 0.040(2) 0.053(3) -0.0016(17) 0.031(2) 0.0103(18)
C3 0.045(2) 0.0332(18) 0.041(2) -0.0024(16) 0.025(2) -0.0014(16)
C4 0.039(2) 0.043(2) 0.066(3) 0.0038(17) 0.033(2) 0.0090(19)
C5 0.045(2) 0.041(2) 0.054(3) -0.0046(18) 0.029(2) 0.0058(18)
C6 0.034(2) 0.052(2) 0.046(2) 0.0045(17) 0.019(2) 0.0080(18)
C7 0.040(2) 0.0359(19) 0.040(2) -0.0001(16) 0.021(2) 0.0009(16)
C8 0.047(2) 0.0330(18) 0.037(2) 0.0022(16) 0.023(2) -0.0013(15)
C9 0.049(3) 0.046(2) 0.045(3) 0.0011(19) 0.023(2) 0.0017(18)
C10 0.048(3) 0.063(3) 0.046(3) 0.012(2) 0.018(2) 0.000(2)
C11 0.071(3) 0.049(2) 0.043(3) 0.019(2) 0.022(3) 0.0122(19)
C12 0.063(3) 0.040(2) 0.044(2) 0.0043(19) 0.028(2) 0.0044(18)
C13 0.049(2) 0.0348(18) 0.032(2) 0.0034(17) 0.021(2) -0.0007(15)
C14 0.068(3) 0.040(2) 0.073(3) 0.0037(19) 0.049(3) 0.0068(19)

loop_
_atom_type_symbol
_atom_type_description
_atom_type_scat_dispersion_real
_atom_type_scat_dispersion_imag
_atom_type_scat_source
C C 0.0033 0.0016 'International Tables Vol C Tables 4.2.6.8 and 6.1.1.4'
H H 0.0000 0.0000 'International Tables Vol C Tables 4.2.6.8 and 6.1.1.4'
N N 0.0061 0.0033 'International Tables Vol C Tables 4.2.6.8 and 6.1.1.4'
Cd Cd -0.8075 1.2024 'International Tables Vol C Tables 4.2.6.8 and 6.1.1.4'
I I -0.4742 1.8119 'International Tables Vol C Tables 4.2.6.8 and 6.1.1.4'

loop_
_geom_angle_atom_site_label_1
_geom_angle_atom_site_label_2
_geom_angle_atom_site_label_3
_geom_angle_site_symmetry_1
_geom_angle_site_symmetry_3
_geom_angle
N1 Cd1 N1 2_556 . 88.38(14)
N1 Cd1 I1 2_556 2_556 104.30(6)
N1 Cd1 I1 . 2_556 112.03(6)
N1 Cd1 I1 2_556 . 112.03(6)
N1 Cd1 I1 . . 104.29(6)
I1 Cd1 I1 2_556 . 128.59(2)
C5 N1 C1 . . 115.8(3)
C5 N1 Cd1 . . 125.8(2)
C1 N1 Cd1 . . 118.2(2)
N1 C1 C2 . . 123.9(3)
N1 C1 H1 . . 118.1
C2 C1 H1 . . 118.1
C1 C2 C3 . . 120.4(3)
C1 C2 H2 . . 119.8
C3 C2 H2 . . 119.8
C2 C3 C4 . . 115.5(3)
C2 C3 C6 . . 122.9(3)
C4 C3 C6 . . 121.6(3)
C5 C4 C3 . . 120.9(3)
C5 C4 H4 . . 119.6
C3 C4 H4 . . 119.6
N1 C5 C4 . . 123.5(3)
N1 C5 H5 . . 118.3
C4 C5 H5 . . 118.3
C7 C6 C3 . . 126.2(3)
C7 C6 H6 . . 116.9
C3 C6 H6 . . 116.9
C6 C7 C8 . . 128.0(3)
C6 C7 H7 . . 116.0
C8 C7 H7 . . 116.0
C9 C8 C13 . . 118.3(3)
C9 C8 C7 . . 121.7(3)
C13 C8 C7 . . 120.0(3)
C10 C9 C8 . . 122.0(3)
C10 C9 H9 . . 119.0
C8 C9 H9 . . 119.0
C9 C10 C11 . . 118.8(4)
C9 C10 H10 . . 120.6
C11 C10 H10 . . 120.6
C12 C11 C10 . . 120.3(4)
C12 C11 H11 . . 119.8
C10 C11 H11 . . 119.8
C11 C12 C13 . . 122.0(3)
C11 C12 H12 . . 119.0
C13 C12 H12 . . 119.0
C12 C13 C8 . . 118.5(3)
C12 C13 C14 . . 119.5(3)
C8 C13 C14 . . 122.0(3)
C13 C14 H14A . . 109.5
C13 C14 H14B . . 109.5
H14A C14 H14B . . 109.5
C13 C14 H14C . . 109.5
H14A C14 H14C . . 109.5
H14B C14 H14C . . 109.5

loop_
_geom_bond_atom_site_label_1
_geom_bond_atom_site_label_2
_geom_bond_site_symmetry_2
_geom_bond_distance
Cd1 N1 2_556 2.286(3)
Cd1 N1 . 2.286(3)
Cd1 I1 2_556 2.6898(5)
Cd1 I1 . 2.6898(5)
N1 C5 . 1.342(4)
N1 C1 . 1.346(4)
C1 C2 . 1.366(5)
C1 H1 . 0.9400
C2 C3 . 1.389(4)
C2 H2 . 0.9400
C3 C4 . 1.391(4)
C3 C6 . 1.441(5)
C4 C5 . 1.365(5)
C4 H4 . 0.9400
C5 H5 . 0.9400
C6 C7 . 1.335(4)
C6 H6 . 0.9400
C7 C8 . 1.464(5)
C7 H7 . 0.9400
C8 C9 . 1.398(5)
C8 C13 . 1.410(4)
C9 C10 . 1.376(5)
C9 H9 . 0.9400
C10 C11 . 1.380(5)
C10 H10 . 0.9400
C11 C12 . 1.369(5)
C11 H11 . 0.9400
C12 C13 . 1.383(5)
C12 H12 . 0.9400
C13 C14 . 1.510(5)
C14 H14A . 0.9700
C14 H14B . 0.9700
C14 H14C . 0.9700
